data_4122126
loop_
_publ_author_name
'Dinca, Mircea'
'Yu, Anta F.'
'Long, Jeffrey R.'

_publ_section_title
;
 Microporous metal-organic frameworks incorporating
 1,4-benzeneditetrazolate: syntheses, structures, and hydrogen storage
 properties.
;
_journal_issue 27
_journal_name_full 'Journal of the American Chemical Society'
_journal_page_first 8904
_journal_page_last 8913
_journal_paper_doi 10.1021/ja061716i
_journal_volume 128
_journal_year 2006
_chemical_formula_moiety 'C23 H8 Cu2 N18 O8'
_chemical_formula_sum 'C23 H8 Cu2 N18 O8'
_chemical_formula_weight 791.55
_space_group_IT_number 74
_symmetry_cell_setting orthorhombic
_symmetry_Int_Tables_number 74
_symmetry_space_group_name_Hall '-I 2b 2'
_symmetry_space_group_name_H-M 'I m m a'
_atom_sites_solution_hydrogens geom
_atom_sites_solution_primary direct
_atom_sites_solution_secondary difmap
_audit_creation_method SHELXL-97
_cell_angle_alpha 90.00
_cell_angle_beta 90.00
_cell_angle_gamma 90.00
_cell_formula_units_Z 2
_cell_length_a 22.249(2)
_cell_length_b 7.0528(8)
_cell_length_c 13.5747(15)
_cell_measurement_reflns_used 6186
_cell_measurement_temperature 173(2)
_cell_measurement_theta_max 58.168
_cell_measurement_theta_min 6.546
_cell_volume 2130.1(4)
_computing_cell_refinement 'Bruker SAINT v7.07b'
_computing_data_collection 'Bruker Apex 2 v1.027'
_computing_data_reduction 'Bruker SAINT v7.07b'
_computing_structure_refinement 'SHELXL-97 (Sheldrick, 1997)'
_computing_structure_solution 'SHELXS-97 (Sheldrick, 1990)'
_diffrn_ambient_temperature 173(2)
_diffrn_measured_fraction_theta_full 0.998
_diffrn_measured_fraction_theta_max 0.998
_diffrn_measurement_device_type 'Bruker Platinum 200'
_diffrn_measurement_method \w/2\q-scans
_diffrn_radiation_monochromator graphite
_diffrn_radiation_type Synchrotron
_diffrn_radiation_wavelength 0.77500
_diffrn_reflns_av_R_equivalents 0.1324
_diffrn_reflns_av_sigmaI/netI 0.0501
_diffrn_reflns_limit_h_max 27
_diffrn_reflns_limit_h_min -27
_diffrn_reflns_limit_k_max 8
_diffrn_reflns_limit_k_min -8
_diffrn_reflns_limit_l_max 17
_diffrn_reflns_limit_l_min -17
_diffrn_reflns_number 13478
_diffrn_reflns_theta_full 29.13
_diffrn_reflns_theta_max 29.13
_diffrn_reflns_theta_min 1.92
_diffrn_source 'fine-focus sealed tube'
_diffrn_standards_decay_% 0
_diffrn_standards_interval_count 0
_diffrn_standards_interval_time 0
_diffrn_standards_number 0
_exptl_absorpt_coefficient_mu 1.056
_exptl_absorpt_correction_T_max 0.9792
_exptl_absorpt_correction_T_min 0.9491
_exptl_absorpt_correction_type empirical
_exptl_absorpt_process_details 'Blessing, 1995'
_exptl_crystal_colour blue
_exptl_crystal_density_diffrn 1.234
_exptl_crystal_density_method 'not measured'
_exptl_crystal_description parallelepiped
_exptl_crystal_F_000 788
_exptl_crystal_size_max 0.05
_exptl_crystal_size_mid 0.03
_exptl_crystal_size_min 0.02
_refine_diff_density_max 0.849
_refine_diff_density_min -0.998
_refine_diff_density_rms 0.174
_refine_ls_extinction_method none
_refine_ls_goodness_of_fit_ref 1.170
_refine_ls_hydrogen_treatment constr
_refine_ls_matrix_type full
_refine_ls_number_parameters 76
_refine_ls_number_reflns 1226
_refine_ls_number_restraints 0
_refine_ls_restrained_S_all 1.170
_refine_ls_R_factor_all 0.0745
_refine_ls_R_factor_gt 0.0686
_refine_ls_shift/su_max 0.030
_refine_ls_shift/su_mean 0.006
_refine_ls_structure_factor_coef Fsqd
_refine_ls_weighting_details 'calc w=1/[\s^2^(Fo^2^)+(0.1426P)^2^+0.0000P] where P=(Fo^2^+2Fc^2^)/3'
_refine_ls_weighting_scheme calc
_refine_ls_wR_factor_gt 0.1966
_refine_ls_wR_factor_ref 0.2015
_reflns_number_gt 1006
_reflns_number_total 1226
_reflns_threshold_expression >2sigma(I)
_cod_data_source_file revsi-6.cif
_cod_data_source_block md54a
_cod_original_sg_symbol_Hall '-I 2b2'
_cod_database_code 4122126

loop_
_symmetry_equiv_pos_as_xyz
'x, y, z'
'-x, -y+1/2, z'
'-x, y+1/2, -z'
'x, -y, -z'
'x+1/2, y+1/2, z+1/2'
'-x+1/2, -y+1, z+1/2'
'-x+1/2, y+1, -z+1/2'
'x+1/2, -y+1/2, -z+1/2'
'-x, -y, -z'
'x, y-1/2, -z'
'x, -y-1/2, z'
'-x, y, z'
'-x+1/2, -y+1/2, -z+1/2'
'x+1/2, y, -z+1/2'
'x+1/2, -y, z+1/2'
'-x+1/2, y+1/2, z+1/2'

loop_
_atom_site_label
_atom_site_type_symbol
_atom_site_fract_x
_atom_site_fract_y
_atom_site_fract_z
_atom_site_U_iso_or_equiv
_atom_site_adp_type
_atom_site_occupancy
_atom_site_symmetry_multiplicity
_atom_site_calc_flag
_atom_site_refinement_flags
Cu1 Cu 0.5000 -0.5000 0.5000 0.0330(4) Uani 1 4 d S
O1 O 0.5000 -0.7500 0.6226(4) 0.0478(12) Uani 1 4 d S
O2 O 0.5000 -0.2500 0.806(2) 0.144(9) Uiso 0.50 4 d SP
O3 O 0.3277(13) -0.2500 0.420(2) 0.114(8) Uiso 0.25 2 d SP
O4 O 0.2279(16) 0.2500 0.522(3) 0.127(10) Uiso 0.25 2 d SP
O5 O 0.629(3) -0.2500 0.958(5) 0.24(2) Uiso 0.25 2 d SP
O6 O 0.1913(11) 0.057(6) 0.4972(19) 0.146(12) Uiso 0.25 1 d P
N1 N 0.43663(10) -0.3438(3) 0.56569(18) 0.0368(6) Uani 1 1 d .
N2 N 0.38905(12) -0.4071(4) 0.6129(2) 0.0454(8) Uani 1 1 d .
N3 N 0.5000 -0.7500 0.7869(15) 0.164(7) Uiso 1 4 d S
C1 C 0.3609(2) -0.2500 0.6417(4) 0.0474(12) Uani 1 2 d S
C2 C 0.3046(2) -0.2500 0.6980(5) 0.0561(14) Uani 1 2 d S
C3 C 0.2770(2) -0.4182(6) 0.7250(5) 0.0855(17) Uani 1 1 d .
H3 H 0.2952 -0.5330 0.7092 0.103 Uiso 1 1 calc R
C4 C 0.4717(5) -0.7500 0.6919(9) 0.063(3) Uiso 0.50 2 d SP
C5 C 0.4632(17) -0.7500 0.879(3) 0.197(15) Uiso 0.50 2 d SP
C6 C 0.5792(17) -0.7500 0.787(3) 0.205(14) Uiso 0.50 2 d SP
C7 C 0.5000 -0.2500 0.903(4) 0.174(17) Uiso 0.50 4 d SP

loop_
_atom_site_aniso_label
_atom_site_aniso_U_11
_atom_site_aniso_U_22
_atom_site_aniso_U_33
_atom_site_aniso_U_23
_atom_site_aniso_U_13
_atom_site_aniso_U_12
Cu1 0.0180(5) 0.0184(5) 0.0626(6) -0.0036(3) 0.000 0.000
O1 0.053(3) 0.028(2) 0.063(3) 0.000 0.000 0.000
N1 0.0230(12) 0.0192(12) 0.0681(15) -0.0002(11) 0.0055(11) -0.0014(10)
N2 0.0282(14) 0.0284(15) 0.0796(19) 0.0008(13) 0.0137(13) -0.0013(10)
C1 0.030(2) 0.027(2) 0.085(3) 0.000 0.010(2) 0.000
C2 0.034(3) 0.041(3) 0.093(4) 0.000 0.022(3) 0.000
C3 0.059(3) 0.032(2) 0.165(5) -0.002(3) 0.057(3) 0.0024(18)

loop_
_atom_type_symbol
_atom_type_description
_atom_type_scat_dispersion_real
_atom_type_scat_dispersion_imag
_atom_type_scat_source
C C 0.0033 0.0016 'International Tables Vol C Tables 4.2.6.8 and 6.1.1.4'
H H 0.0000 0.0000 'International Tables Vol C Tables 4.2.6.8 and 6.1.1.4'
N N 0.0061 0.0033 'International Tables Vol C Tables 4.2.6.8 and 6.1.1.4'
O O 0.0106 0.0060 'International Tables Vol C Tables 4.2.6.8 and 6.1.1.4'
Cu Cu 0.3201 1.2651 'International Tables Vol C Tables 4.2.6.8 and 6.1.1.4'

loop_
_geom_angle_atom_site_label_1
_geom_angle_atom_site_label_2
_geom_angle_atom_site_label_3
_geom_angle
_geom_angle_site_symmetry_1
_geom_angle_site_symmetry_3
N1 Cu1 N1 180.00(15) 12_655 4_546
N1 Cu1 N1 90.29(13) 12_655 9_646
N1 Cu1 N1 89.71(14) 4_546 9_646
N1 Cu1 N1 89.71(14) 12_655 .
N1 Cu1 N1 90.29(13) 4_546 .
N1 Cu1 N1 180.00(15) 9_646 .
N1 Cu1 O1 95.42(9) 12_655 .
N1 Cu1 O1 84.58(9) 4_546 .
N1 Cu1 O1 84.58(9) 9_646 .
N1 Cu1 O1 95.42(9) . .
N1 Cu1 O1 84.58(9) 12_655 9_646
N1 Cu1 O1 95.42(9) 4_546 9_646
N1 Cu1 O1 95.42(9) 9_646 9_646
N1 Cu1 O1 84.58(9) . 9_646
O1 Cu1 O1 180.0 . 9_646
C4 O1 C4 67.7(12) . 2_635
C4 O1 Cu1 124.8(3) . 2_635
C4 O1 Cu1 124.8(3) 2_635 2_635
C4 O1 Cu1 124.8(3) . .
C4 O1 Cu1 124.8(3) 2_635 .
Cu1 O1 Cu1 93.29(17) 2_635 .
O6 O4 O6 114(3) . 11_565
O6 O6 O4 145(3) 4_556 .
N2 N1 N1 109.84(15) . 11
N2 N1 Cu1 126.72(19) . .
N1 N1 Cu1 123.44(7) 11 .
N1 N2 C1 103.9(3) . .
C4 N3 C4 52.1(12) 2_635 .
C4 N3 C5 120.8(16) 2_635 2_635
C4 N3 C5 172.8(17) . 2_635
C4 N3 C5 172.8(17) 2_635 .
C4 N3 C5 120.8(16) . .
C5 N3 C5 66(3) 2_635 .
C4 N3 C6 64.1(15) 2_635 .
C4 N3 C6 116.2(19) . .
C5 N3 C6 56.6(18) 2_635 .
C5 N3 C6 123(3) . .
C4 N3 C6 116.2(19) 2_635 2_635
C4 N3 C6 64.1(15) . 2_635
C5 N3 C6 123(3) 2_635 2_635
C5 N3 C6 56.6(18) . 2_635
C6 N3 C6 180(3) . 2_635
N2 C1 N2 112.6(4) 11 .
N2 C1 C2 123.69(19) 11 .
N2 C1 C2 123.69(19) . .
C3 C2 C3 117.8(5) . 11
C3 C2 C1 121.1(2) . .
C3 C2 C1 121.1(2) 11 .
C3 C3 C2 121.1(2) 7_546 .
O1 C4 C4 56.2(6) . 2_635
O1 C4 N3 120.1(11) . .
C4 C4 N3 64.0(6) 2_635 .
O1 C4 C6 172.7(17) . 2_635
C4 C4 C6 131.2(14) 2_635 2_635
N3 C4 C6 67.2(15) . 2_635
N3 C5 C6 70(2) . 2_635
N3 C5 C5 56.8(15) . 2_635
C6 C5 C5 127(2) 2_635 2_635
C5 C6 C4 102(3) 2_635 2_635
C5 C6 N3 53.1(19) 2_635 .
C4 C6 N3 48.7(13) 2_635 .

loop_
_geom_bond_atom_site_label_1
_geom_bond_atom_site_label_2
_geom_bond_distance
_geom_bond_site_symmetry_2
Cu1 N1 1.999(2) 12_655
Cu1 N1 1.999(2) 4_546
Cu1 N1 1.999(2) 9_646
Cu1 N1 1.999(2) .
Cu1 O1 2.425(3) .
Cu1 O1 2.425(3) 9_646
O1 C4 1.131(12) .
O1 C4 1.131(12) 2_635
O1 Cu1 2.425(3) 2_635
O2 C7 1.32(5) .
O4 O6 1.62(4) .
O4 O6 1.62(4) 11_565
O6 O6 0.81(9) 4_556
N1 N2 1.316(3) .
N1 N1 1.324(5) 11
N2 C1 1.332(4) .
N3 C4 1.44(2) 2_635
N3 C4 1.44(2) .
N3 C5 1.50(4) 2_635
N3 C5 1.50(4) .
N3 C6 1.76(4) .
N3 C6 1.76(4) 2_635
C1 N2 1.332(4) 11
C1 C2 1.466(7) .
C2 C3 1.385(5) .
C2 C3 1.385(5) 11
C3 C3 1.381(8) 7_546
C4 C4 1.26(2) 2_635
C4 C6 1.72(4) 2_635
C5 C6 1.56(5) 2_635
C5 C5 1.64(7) 2_635
C6 C5 1.56(5) 2_635
C6 C4 1.72(4) 2_635
